data_4306593
loop_
_publ_author_name
'Marco Mastroianni'
'Weihua Zhu'
'Manuela Stefanelli'
'Sara Nardis'
'Frank R. Fronczek'
'Kevin M. Smith'
'Zhongping Ou'
'Karl M. Kadish'
'Roberto Paolesse'

_publ_section_title
;
\b-Nitro Derivatives of Germanium(IV) Corrolates
;
_journal_name_full 'Inorganic Chemistry'
_journal_page_first 11680
_journal_page_last 11687
_journal_paper_doi 10.1021/ic801421a
_journal_volume 47
_journal_year 2008
_chemical_formula_moiety 'C74 H42 Ge2 N12 O9, 2(C H Cl3)'
_chemical_formula_sum 'C76 H44 Cl6 Ge2 N12 O9'
_chemical_formula_weight 1627.11
_chemical_name_systematic
; 

 ? 

;
_space_group_IT_number 14
_symmetry_cell_setting monoclinic
_symmetry_space_group_name_Hall '-P 2yn'
_symmetry_space_group_name_H-M 'P 1 21/n 1'
_atom_sites_solution_hydrogens geom
_atom_sites_solution_primary direct
_atom_sites_solution_secondary difmap
_audit_creation_method SHELXL-97
_cell_angle_alpha 90
_cell_angle_beta 94.528(6)
_cell_angle_gamma 90
_cell_formula_units_Z 4
_cell_length_a 18.634(2)
_cell_length_b 16.1855(15)
_cell_length_c 23.728(4)
_cell_measurement_reflns_used 13650
_cell_measurement_temperature 90
_cell_measurement_theta_max 26.4
_cell_measurement_theta_min 2.5
_cell_volume 7134.0(16)
_computing_cell_refinement 'Denzo & Scalepack (Otwinowski & Minor, 1997)'
_computing_data_collection 'COLLECT (Nonius, 2000)'
_computing_data_reduction 'Denzo & Scalepack (Otwinowski & Minor, 1997)'
_computing_molecular_graphics 'Ortep-3 for Windows (Farrugia, 1997)'
_computing_publication_material 'SHELXL-97 (Sheldrick, 1997)'
_computing_structure_refinement 'SHELXL-97 (Sheldrick, 1997)'
_computing_structure_solution 'SIR97 (Altomare  et al., 1999)'
_diffrn_ambient_temperature 90
_diffrn_measured_fraction_theta_full 0.998
_diffrn_measured_fraction_theta_max 0.994
_diffrn_measurement_device_type 'KappaCCD (with Oxford Cryostream)'
_diffrn_measurement_method ' \w and \f scans'
_diffrn_radiation_monochromator graphite
_diffrn_radiation_source 'fine-focus sealed tube'
_diffrn_radiation_type MoK\a
_diffrn_radiation_wavelength 0.71073
_diffrn_reflns_av_R_equivalents 0.046
_diffrn_reflns_av_sigmaI/netI 0.0698
_diffrn_reflns_limit_h_max 23
_diffrn_reflns_limit_h_min -22
_diffrn_reflns_limit_k_max 20
_diffrn_reflns_limit_k_min -18
_diffrn_reflns_limit_l_max 29
_diffrn_reflns_limit_l_min -29
_diffrn_reflns_number 66866
_diffrn_reflns_theta_full 25.0
_diffrn_reflns_theta_max 26.4
_diffrn_reflns_theta_min 2.6
_diffrn_standards_number 0
_exptl_absorpt_coefficient_mu 1.136
_exptl_absorpt_correction_T_max 0.895
_exptl_absorpt_correction_T_min 0.679
_exptl_absorpt_correction_type multi-scan
_exptl_absorpt_process_details 'Denzo & Scalepack (Otwinowski & Minor, 1997)'
_exptl_crystal_colour 'dark blue-green'
_exptl_crystal_density_diffrn 1.515
_exptl_crystal_density_method 'not measured'
_exptl_crystal_description plate
_exptl_crystal_F_000 3288
_exptl_crystal_size_max 0.37
_exptl_crystal_size_mid 0.35
_exptl_crystal_size_min 0.10
_refine_diff_density_max 0.49
_refine_diff_density_min -0.53
_refine_diff_density_rms 0.084
_refine_ls_extinction_method none
_refine_ls_goodness_of_fit_ref 1.052
_refine_ls_hydrogen_treatment constr
_refine_ls_matrix_type full
_refine_ls_number_parameters 874
_refine_ls_number_reflns 14509
_refine_ls_number_restraints 0
_refine_ls_restrained_S_all 1.052
_refine_ls_R_factor_all 0.078
_refine_ls_R_factor_gt 0.049
_refine_ls_shift/su_max 0.001
_refine_ls_shift/su_mean 0.000
_refine_ls_structure_factor_coef Fsqd
_refine_ls_weighting_details 'calc w=1/[\s^2^(Fo^2^)+(0.0737P)^2^] where P=(Fo^2^+2Fc^2^)/3'
_refine_ls_weighting_scheme calc
_refine_ls_wR_factor_gt 0.124
_refine_ls_wR_factor_ref 0.134
_reflns_number_gt 10171
_reflns_number_total 14509
_reflns_threshold_expression I>2\s(I)
_cod_data_source_file ic801421a_si_002.cif
_cod_data_source_block
;
;
_cod_depositor_comments
;
The following automatic conversions were performed:
'_symmetry_cell_setting' value 'Monoclinic' changed to 'monoclinic'
according to '/home/saulius/struct/CIF-dictionaries/cif_core.dic'
dictionary named 'cif_core.dic' version 2.4.1 from 2010-06-29.

Automatic conversion script
Id: cif_fix_enum 1527 2010-12-29 10:47:43Z saulius 
;
_cod_original_cell_volume 7134.0(15)
_cod_original_sg_symbol_H-M 'P 21/n '
_cod_database_code 4306593

loop_
_symmetry_equiv_pos_as_xyz
'x, y, z'
'-x+1/2, y+1/2, -z+1/2'
'-x, -y, -z'
'x-1/2, -y-1/2, z-1/2'

loop_
_atom_site_label
_atom_site_type_symbol
_atom_site_fract_x
_atom_site_fract_y
_atom_site_fract_z
_atom_site_U_iso_or_equiv
_atom_site_adp_type
_atom_site_occupancy
_atom_site_symmetry_multiplicity
_atom_site_calc_flag
_atom_site_refinement_flags
_atom_site_disorder_assembly
_atom_site_disorder_group
Ge1 Ge 0.587300(17) 0.75140(2) 0.315002(13) 0.01709(10) Uani 1 1 d . . .
Ge2 Ge 0.559249(17) 0.55938(2) 0.367837(13) 0.01688(10) Uani 1 1 d . . .
O1 O 0.58895(12) 0.65682(13) 0.34948(9) 0.0232(5) Uani 1 1 d . . .
O2 O 0.24666(13) 0.7854(2) 0.27306(11) 0.0465(7) Uani 1 1 d . . .
O3 O 0.28743(12) 0.75398(14) 0.35841(10) 0.0277(5) Uani 1 1 d . . .
O4 O 0.58279(15) 0.61083(16) 0.06374(10) 0.0403(7) Uani 1 1 d . . .
O5 O 0.67853(13) 0.68615(16) 0.08311(10) 0.0347(6) Uani 1 1 d . . .
O6 O 0.38039(15) 0.67521(16) 0.57247(10) 0.0392(7) Uani 1 1 d . . .
O7 O 0.47825(13) 0.60917(14) 0.60171(10) 0.0296(6) Uani 1 1 d . . .
O8 O 0.25605(13) 0.5263(2) 0.22359(11) 0.0586(9) Uani 1 1 d . . .
O9 O 0.34330(13) 0.56745(15) 0.17533(9) 0.0304(6) Uani 1 1 d . . .
N1 N 0.48782(14) 0.77614(16) 0.29360(11) 0.0200(6) Uani 1 1 d . . .
N2 N 0.58126(14) 0.82612(16) 0.37696(11) 0.0188(6) Uani 1 1 d . . .
N3 N 0.68768(14) 0.77015(16) 0.31197(11) 0.0193(6) Uani 1 1 d . . .
N4 N 0.58270(14) 0.72481(16) 0.23555(11) 0.0197(6) Uani 1 1 d . . .
N5 N 0.29555(15) 0.77316(18) 0.30941(12) 0.0266(7) Uani 1 1 d . . .
N6 N 0.62095(17) 0.65648(18) 0.09518(12) 0.0286(7) Uani 1 1 d . . .
N7 N 0.50059(14) 0.58404(15) 0.42887(11) 0.0194(6) Uani 1 1 d . . .
N8 N 0.63608(14) 0.53496(16) 0.42333(11) 0.0201(6) Uani 1 1 d . . .
N9 N 0.59636(13) 0.49100(16) 0.31168(10) 0.0183(6) Uani 1 1 d . . .
N10 N 0.46519(13) 0.54516(15) 0.33000(10) 0.0170(6) Uani 1 1 d . . .
N11 N 0.43581(17) 0.63743(17) 0.56384(12) 0.0267(7) Uani 1 1 d . . .
N12 N 0.31949(15) 0.54418(19) 0.21948(12) 0.0287(7) Uani 1 1 d . . .
C1 C 0.45994(18) 0.74499(19) 0.24220(13) 0.0221(7) Uani 1 1 d . . .
C2 C 0.38543(18) 0.74635(19) 0.23988(14) 0.0231(7) Uani 1 1 d . . .
H2 H 0.3527 0.7302 0.2091 0.028 Uiso 1 1 calc R . .
C3 C 0.36854(17) 0.7767(2) 0.29256(14) 0.0207(7) Uani 1 1 d . . .
C4 C 0.43207(17) 0.79732(19) 0.32619(13) 0.0203(7) Uani 1 1 d . . .
C5 C 0.44734(17) 0.83800(19) 0.37793(13) 0.0202(7) Uani 1 1 d . . .
C6 C 0.51760(17) 0.85317(19) 0.39941(13) 0.0198(7) Uani 1 1 d . . .
C7 C 0.53903(18) 0.89729(19) 0.45041(13) 0.0207(7) Uani 1 1 d . . .
H7 H 0.5073 0.9242 0.4739 0.025 Uiso 1 1 calc R . .
C8 C 0.61129(17) 0.89456(19) 0.45975(14) 0.0217(7) Uani 1 1 d . . .
H8 H 0.6393 0.9191 0.4905 0.026 Uiso 1 1 calc R . .
C9 C 0.63818(17) 0.84764(19) 0.41451(13) 0.0182(7) Uani 1 1 d . . .
C10 C 0.71040(17) 0.82705(19) 0.40841(14) 0.0200(7) Uani 1 1 d . . .
C11 C 0.73309(17) 0.78968(19) 0.35971(13) 0.0195(7) Uani 1 1 d . . .
C12 C 0.80403(18) 0.76283(19) 0.35066(14) 0.0239(8) Uani 1 1 d . . .
H12 H 0.8454 0.7687 0.3765 0.029 Uiso 1 1 calc R . .
C13 C 0.80234(18) 0.7276(2) 0.29911(14) 0.0236(8) Uani 1 1 d . . .
H13 H 0.8426 0.7042 0.2827 0.028 Uiso 1 1 calc R . .
C14 C 0.73080(17) 0.73083(19) 0.27297(14) 0.0199(7) Uani 1 1 d . . .
C15 C 0.70769(18) 0.69954(19) 0.22023(14) 0.0214(7) Uani 1 1 d . . .
C16 C 0.63365(18) 0.70050(19) 0.20030(13) 0.0222(7) Uani 1 1 d . . .
C17 C 0.59368(19) 0.6774(2) 0.14905(13) 0.0235(8) Uani 1 1 d . . .
C18 C 0.52115(19) 0.6872(2) 0.15413(14) 0.0252(8) Uani 1 1 d . . .
H18 H 0.4830 0.6756 0.1263 0.030 Uiso 1 1 calc R . .
C19 C 0.51500(17) 0.7176(2) 0.20842(13) 0.0211(7) Uani 1 1 d . . .
C20 C 0.38721(17) 0.8698(2) 0.41058(13) 0.0214(7) Uani 1 1 d . . .
C21 C 0.34152(18) 0.9315(2) 0.38823(14) 0.0257(8) Uani 1 1 d . . .
H21 H 0.3487 0.9545 0.3523 0.031 Uiso 1 1 calc R . .
C22 C 0.28594(19) 0.9594(2) 0.41804(16) 0.0338(9) Uani 1 1 d . . .
H22 H 0.2553 1.0021 0.4029 0.041 Uiso 1 1 calc R . .
C23 C 0.27455(19) 0.9252(2) 0.47004(16) 0.0346(9) Uani 1 1 d . . .
H23 H 0.2354 0.9439 0.4900 0.042 Uiso 1 1 calc R . .
C24 C 0.31969(18) 0.8643(2) 0.49315(15) 0.0296(8) Uani 1 1 d . . .
H24 H 0.3120 0.8414 0.5290 0.036 Uiso 1 1 calc R . .
C25 C 0.37604(17) 0.8372(2) 0.46357(14) 0.0239(7) Uani 1 1 d . . .
H25 H 0.4076 0.7958 0.4795 0.029 Uiso 1 1 calc R . .
C26 C 0.76443(17) 0.8489(2) 0.45542(14) 0.0219(7) Uani 1 1 d . . .
C27 C 0.76038(19) 0.8133(2) 0.50851(14) 0.0269(8) Uani 1 1 d . . .
H27 H 0.7244 0.7732 0.5139 0.032 Uiso 1 1 calc R . .
C28 C 0.80836(18) 0.8358(2) 0.55356(15) 0.0281(8) Uani 1 1 d . . .
H28 H 0.8052 0.8110 0.5895 0.034 Uiso 1 1 calc R . .
C29 C 0.86071(18) 0.8943(2) 0.54623(15) 0.0269(8) Uani 1 1 d . . .
H29 H 0.8928 0.9106 0.5773 0.032 Uiso 1 1 calc R . .
C30 C 0.86635(17) 0.9292(2) 0.49323(14) 0.0247(8) Uani 1 1 d . . .
H30 H 0.9028 0.9689 0.4880 0.030 Uiso 1 1 calc R . .
C31 C 0.81875(16) 0.9063(2) 0.44797(14) 0.0222(7) Uani 1 1 d . . .
H31 H 0.8232 0.9297 0.4117 0.027 Uiso 1 1 calc R . .
C32 C 0.76220(18) 0.6582(2) 0.18750(14) 0.0232(7) Uani 1 1 d . . .
C33 C 0.8224(2) 0.6992(2) 0.17063(14) 0.0307(9) Uani 1 1 d . . .
H33 H 0.8270 0.7571 0.1766 0.037 Uiso 1 1 calc R . .
C34 C 0.8757(2) 0.6566(2) 0.14516(16) 0.0382(10) Uani 1 1 d . . .
H34 H 0.9170 0.6852 0.1344 0.046 Uiso 1 1 calc R . .
C35 C 0.8690(2) 0.5728(3) 0.13546(17) 0.0396(10) Uani 1 1 d . . .
H35 H 0.9058 0.5435 0.1184 0.048 Uiso 1 1 calc R . .
C36 C 0.8088(2) 0.5318(2) 0.15061(17) 0.0412(10) Uani 1 1 d . . .
H36 H 0.8040 0.4741 0.1437 0.049 Uiso 1 1 calc R . .
C37 C 0.7550(2) 0.5743(2) 0.17601(15) 0.0300(8) Uani 1 1 d . . .
H37 H 0.7130 0.5458 0.1855 0.036 Uiso 1 1 calc R . .
C38 C 0.42777(17) 0.59221(19) 0.41541(13) 0.0195(7) Uani 1 1 d . . .
C39 C 0.39451(19) 0.6173(2) 0.46304(14) 0.0243(8) Uani 1 1 d . . .
H39 H 0.3448 0.6282 0.4657 0.029 Uiso 1 1 calc R . .
C40 C 0.44987(19) 0.62288(19) 0.50587(13) 0.0232(7) Uani 1 1 d . . .
C41 C 0.51693(18) 0.60399(19) 0.48465(13) 0.0210(7) Uani 1 1 d . . .
C42 C 0.58963(18) 0.6069(2) 0.50704(13) 0.0230(7) Uani 1 1 d . . .
C43 C 0.64466(18) 0.57419(19) 0.47672(13) 0.0220(7) Uani 1 1 d . . .
C44 C 0.72003(19) 0.5730(2) 0.49432(15) 0.0301(8) Uani 1 1 d . . .
H44 H 0.7415 0.5958 0.5285 0.036 Uiso 1 1 calc R . .
C45 C 0.75538(19) 0.5346(2) 0.45478(15) 0.0309(8) Uani 1 1 d . . .
H45 H 0.8057 0.5244 0.4568 0.037 Uiso 1 1 calc R . .
C46 C 0.70483(17) 0.5115(2) 0.40907(14) 0.0242(7) Uani 1 1 d . . .
C47 C 0.71873(17) 0.4755(2) 0.35822(14) 0.0231(7) Uani 1 1 d . . .
C48 C 0.66606(17) 0.46249(19) 0.31317(14) 0.0211(7) Uani 1 1 d . . .
C49 C 0.67448(17) 0.41689(19) 0.26277(14) 0.0227(7) Uani 1 1 d . . .
H49 H 0.7173 0.3904 0.2531 0.027 Uiso 1 1 calc R . .
C50 C 0.61083(16) 0.41775(18) 0.23096(14) 0.0190(7) Uani 1 1 d . . .
H50 H 0.6012 0.3914 0.1954 0.023 Uiso 1 1 calc R . .
C51 C 0.56038(16) 0.46526(19) 0.26015(13) 0.0182(7) Uani 1 1 d . . .
C52 C 0.48857(16) 0.48138(19) 0.24101(13) 0.0173(7) Uani 1 1 d . . .
C53 C 0.44256(16) 0.52354(19) 0.27535(13) 0.0182(7) Uani 1 1 d . . .
C54 C 0.36712(16) 0.5425(2) 0.27023(13) 0.0203(7) Uani 1 1 d . . .
C55 C 0.34575(17) 0.57037(19) 0.32149(13) 0.0211(7) Uani 1 1 d . . .
H55 H 0.2984 0.5852 0.3299 0.025 Uiso 1 1 calc R . .
C56 C 0.40755(17) 0.57222(19) 0.35783(13) 0.0197(7) Uani 1 1 d . . .
C57 C 0.60996(18) 0.6547(2) 0.55943(14) 0.0251(8) Uani 1 1 d . . .
C58 C 0.5884(2) 0.7370(2) 0.56200(15) 0.0319(9) Uani 1 1 d . . .
H58 H 0.5586 0.7599 0.5317 0.038 Uiso 1 1 calc R . .
C59 C 0.6100(3) 0.7856(3) 0.60804(18) 0.0527(12) Uani 1 1 d . . .
H59 H 0.5951 0.8417 0.6093 0.063 Uiso 1 1 calc R . .
C60 C 0.6531(3) 0.7527(3) 0.65218(19) 0.0623(15) Uani 1 1 d . . .
H60 H 0.6686 0.7863 0.6837 0.075 Uiso 1 1 calc R . .
C61 C 0.6739(2) 0.6710(3) 0.65079(16) 0.0443(10) Uani 1 1 d . . .
H61 H 0.7034 0.6484 0.6815 0.053 Uiso 1 1 calc R . .
C62 C 0.6522(2) 0.6221(2) 0.60509(14) 0.0315(8) Uani 1 1 d . . .
H62 H 0.6661 0.5657 0.6047 0.038 Uiso 1 1 calc R . .
C63 C 0.79470(18) 0.4519(2) 0.34927(15) 0.0261(8) Uani 1 1 d . . .
C64 C 0.83228(19) 0.3960(2) 0.38552(17) 0.0350(9) Uani 1 1 d . . .
H64 H 0.8089 0.3706 0.4152 0.042 Uiso 1 1 calc R . .
C65 C 0.9034(2) 0.3778(2) 0.3782(2) 0.0481(12) Uani 1 1 d . . .
H65 H 0.9293 0.3415 0.4039 0.058 Uiso 1 1 calc R . .
C66 C 0.9372(2) 0.4119(3) 0.3339(2) 0.0488(12) Uani 1 1 d . . .
H66 H 0.9857 0.3980 0.3286 0.059 Uiso 1 1 calc R . .
C67 C 0.9005(2) 0.4657(3) 0.2977(2) 0.0480(11) Uani 1 1 d . . .
H67 H 0.9235 0.4891 0.2671 0.058 Uiso 1 1 calc R . .
C68 C 0.82968(18) 0.4863(2) 0.30545(16) 0.0348(9) Uani 1 1 d . . .
H68 H 0.8049 0.5244 0.2805 0.042 Uiso 1 1 calc R . .
C69 C 0.46069(16) 0.44501(19) 0.18606(13) 0.0192(7) Uani 1 1 d . . .
C70 C 0.49161(16) 0.4629(2) 0.13592(13) 0.0194(7) Uani 1 1 d . . .
H70 H 0.5312 0.4999 0.1363 0.023 Uiso 1 1 calc R . .
C71 C 0.46526(17) 0.4273(2) 0.08567(14) 0.0238(7) Uani 1 1 d . . .
H71 H 0.4876 0.4392 0.0520 0.029 Uiso 1 1 calc R . .
C72 C 0.40669(17) 0.3745(2) 0.08374(14) 0.0260(8) Uani 1 1 d . . .
H72 H 0.3880 0.3512 0.0489 0.031 Uiso 1 1 calc R . .
C73 C 0.37572(18) 0.3560(2) 0.13372(14) 0.0294(8) Uani 1 1 d . . .
H73 H 0.3359 0.3193 0.1331 0.035 Uiso 1 1 calc R . .
C74 C 0.40258(17) 0.3910(2) 0.18419(14) 0.0243(8) Uani 1 1 d . . .
H74 H 0.3810 0.3779 0.2181 0.029 Uiso 1 1 calc R . .

loop_
_atom_site_aniso_label
_atom_site_aniso_U_11
_atom_site_aniso_U_22
_atom_site_aniso_U_33
_atom_site_aniso_U_23
_atom_site_aniso_U_13
_atom_site_aniso_U_12
Ge1 0.02107(18) 0.01562(18) 0.01472(17) -0.00041(14) 0.00237(13) -0.00112(14)
Ge2 0.02023(18) 0.01553(17) 0.01468(17) 0.00072(14) 0.00003(13) -0.00199(14)
O1 0.0281(12) 0.0194(12) 0.0222(12) 0.0033(10) 0.0024(10) -0.0017(10)
O2 0.0277(14) 0.082(2) 0.0285(15) -0.0014(15) -0.0072(12) 0.0157(15)
O3 0.0260(13) 0.0339(14) 0.0236(13) -0.0021(11) 0.0037(10) 0.0020(11)
O4 0.0610(18) 0.0379(16) 0.0227(14) -0.0116(12) 0.0071(13) -0.0086(14)
O5 0.0395(15) 0.0403(15) 0.0254(14) -0.0002(12) 0.0099(12) 0.0033(13)
O6 0.0571(18) 0.0385(15) 0.0237(14) -0.0006(12) 0.0133(13) 0.0143(14)
O7 0.0427(15) 0.0291(14) 0.0165(12) 0.0046(11) -0.0017(11) -0.0102(12)
O8 0.0219(14) 0.123(3) 0.0299(16) -0.0144(17) -0.0036(12) -0.0080(17)
O9 0.0364(14) 0.0370(14) 0.0172(12) 0.0021(11) -0.0022(11) 0.0048(12)
N1 0.0243(14) 0.0198(14) 0.0157(14) 0.0000(11) -0.0003(11) 0.0016(12)
N2 0.0210(14) 0.0191(14) 0.0164(14) -0.0016(11) 0.0025(11) -0.0003(12)
N3 0.0232(14) 0.0178(14) 0.0174(14) -0.0020(11) 0.0055(11) -0.0032(11)
N4 0.0267(15) 0.0182(14) 0.0147(14) 0.0001(11) 0.0045(12) 0.0004(12)
N5 0.0221(15) 0.0334(17) 0.0236(16) -0.0051(13) -0.0034(13) 0.0062(13)
N6 0.0415(18) 0.0261(16) 0.0186(16) 0.0005(13) 0.0061(14) 0.0038(14)
N7 0.0246(14) 0.0174(14) 0.0161(14) -0.0005(11) 0.0016(11) -0.0022(12)
N8 0.0234(14) 0.0210(14) 0.0149(14) 0.0014(11) -0.0038(11) -0.0028(12)
N9 0.0200(14) 0.0180(14) 0.0161(13) 0.0001(11) -0.0034(11) -0.0007(11)
N10 0.0183(13) 0.0168(14) 0.0157(13) -0.0012(11) 0.0000(11) -0.0005(11)
N11 0.0427(18) 0.0194(15) 0.0187(15) -0.0015(12) 0.0068(14) -0.0056(14)
N12 0.0214(15) 0.0439(19) 0.0202(16) -0.0063(14) -0.0023(12) 0.0038(14)
C1 0.0360(19) 0.0174(17) 0.0126(16) -0.0019(13) -0.0009(14) -0.0032(15)
C2 0.0291(18) 0.0201(17) 0.0196(17) 0.0002(14) -0.0006(14) 0.0005(15)
C3 0.0195(16) 0.0199(17) 0.0228(18) 0.0022(14) 0.0025(14) 0.0037(14)
C4 0.0245(17) 0.0180(17) 0.0189(17) 0.0016(14) 0.0053(14) 0.0045(14)
C5 0.0263(17) 0.0134(16) 0.0210(17) 0.0040(13) 0.0024(14) 0.0042(14)
C6 0.0259(17) 0.0168(16) 0.0172(17) -0.0006(13) 0.0042(14) 0.0032(14)
C7 0.0281(18) 0.0152(16) 0.0194(17) -0.0001(13) 0.0047(14) 0.0009(14)
C8 0.0272(18) 0.0195(17) 0.0187(17) -0.0002(14) 0.0032(14) -0.0035(14)
C9 0.0215(16) 0.0167(16) 0.0162(16) -0.0011(13) 0.0004(13) -0.0048(13)
C10 0.0211(16) 0.0140(16) 0.0255(18) -0.0006(14) 0.0041(14) -0.0036(13)
C11 0.0250(17) 0.0158(16) 0.0177(17) 0.0004(13) 0.0021(14) -0.0044(14)
C12 0.0244(18) 0.0206(17) 0.0269(19) -0.0031(15) 0.0030(15) -0.0026(14)
C13 0.0263(18) 0.0176(17) 0.0277(19) -0.0013(15) 0.0086(15) 0.0021(14)
C14 0.0239(17) 0.0151(16) 0.0217(17) -0.0017(13) 0.0086(14) -0.0021(14)
C15 0.0304(18) 0.0128(16) 0.0220(18) 0.0017(14) 0.0082(15) -0.0025(14)
C16 0.0359(19) 0.0137(16) 0.0180(17) -0.0002(13) 0.0085(15) -0.0006(15)
C17 0.038(2) 0.0168(17) 0.0165(17) 0.0004(14) 0.0082(15) 0.0024(15)
C18 0.037(2) 0.0217(18) 0.0169(17) -0.0001(14) 0.0005(15) -0.0026(16)
C19 0.0251(17) 0.0199(17) 0.0183(17) 0.0024(14) 0.0020(14) -0.0020(14)
C20 0.0274(18) 0.0191(17) 0.0175(17) -0.0060(14) 0.0008(14) 0.0014(14)
C21 0.0292(18) 0.0237(18) 0.0228(18) -0.0066(15) -0.0063(15) 0.0052(15)
C22 0.0269(19) 0.029(2) 0.043(2) -0.0129(18) -0.0108(17) 0.0106(16)
C23 0.0238(19) 0.042(2) 0.038(2) -0.0188(19) 0.0007(16) 0.0046(17)
C24 0.0261(18) 0.039(2) 0.0235(19) -0.0073(17) 0.0025(15) -0.0009(17)
C25 0.0214(17) 0.0258(18) 0.0241(18) -0.0014(15) -0.0006(14) 0.0044(15)
C26 0.0231(17) 0.0198(17) 0.0225(18) -0.0060(14) -0.0001(14) 0.0031(14)
C27 0.0296(19) 0.0239(18) 0.027(2) -0.0018(15) 0.0024(16) -0.0015(15)
C28 0.034(2) 0.0293(19) 0.0216(18) -0.0031(15) 0.0028(15) 0.0026(16)
C29 0.0217(17) 0.030(2) 0.0279(19) -0.0089(16) -0.0043(15) 0.0062(16)
C30 0.0198(17) 0.0257(18) 0.0287(19) -0.0032(15) 0.0029(14) 0.0020(15)
C31 0.0183(16) 0.0239(17) 0.0250(18) -0.0011(15) 0.0055(14) 0.0004(14)
C32 0.0318(19) 0.0193(17) 0.0191(17) 0.0029(14) 0.0051(15) 0.0037(15)
C33 0.044(2) 0.0271(19) 0.0228(19) 0.0005(16) 0.0118(17) 0.0031(17)
C34 0.040(2) 0.045(2) 0.032(2) 0.0053(19) 0.0173(18) 0.0088(19)
C35 0.038(2) 0.045(2) 0.037(2) -0.0075(19) 0.0064(18) 0.015(2)
C36 0.051(3) 0.028(2) 0.044(2) -0.0131(19) 0.001(2) 0.0124(19)
C37 0.035(2) 0.0249(19) 0.029(2) -0.0018(16) -0.0016(16) 0.0017(16)
C38 0.0227(17) 0.0173(16) 0.0183(17) 0.0000(13) 0.0002(13) -0.0009(14)
C39 0.0309(19) 0.0209(18) 0.0215(18) 0.0012(14) 0.0057(15) 0.0009(15)
C40 0.040(2) 0.0138(16) 0.0162(17) -0.0015(13) 0.0029(15) -0.0023(15)
C41 0.0353(19) 0.0145(16) 0.0131(16) -0.0015(13) 0.0014(14) -0.0039(15)
C42 0.0349(19) 0.0178(17) 0.0159(17) 0.0053(14) -0.0014(14) -0.0050(15)
C43 0.0298(18) 0.0188(17) 0.0160(16) 0.0016(14) -0.0073(14) -0.0054(14)
C44 0.033(2) 0.033(2) 0.0223(18) -0.0057(16) -0.0079(15) -0.0042(17)
C45 0.0246(18) 0.036(2) 0.031(2) -0.0035(17) -0.0068(15) -0.0009(16)
C46 0.0205(17) 0.0238(18) 0.0277(19) 0.0015(15) -0.0030(14) 0.0009(15)
C47 0.0218(17) 0.0172(16) 0.0298(19) 0.0024(15) -0.0007(15) -0.0021(14)
C48 0.0229(17) 0.0163(16) 0.0237(18) 0.0025(14) 0.0002(14) -0.0018(14)
C49 0.0209(17) 0.0175(17) 0.0300(19) 0.0008(14) 0.0034(15) 0.0004(14)
C50 0.0212(16) 0.0153(16) 0.0206(17) -0.0006(13) 0.0023(13) -0.0008(13)
C51 0.0215(16) 0.0158(16) 0.0172(16) 0.0004(13) 0.0013(13) -0.0020(13)
C52 0.0204(16) 0.0161(16) 0.0157(16) 0.0030(13) 0.0030(13) -0.0024(13)
C53 0.0206(16) 0.0186(16) 0.0152(16) 0.0020(13) 0.0002(13) -0.0046(14)
C54 0.0199(16) 0.0227(18) 0.0178(16) 0.0002(14) -0.0016(13) -0.0027(14)
C55 0.0212(16) 0.0217(17) 0.0201(17) -0.0006(14) 0.0009(13) 0.0000(14)
C56 0.0263(17) 0.0158(16) 0.0172(16) 0.0017(13) 0.0029(14) -0.0004(14)
C57 0.0336(19) 0.0238(18) 0.0178(17) 0.0008(15) 0.0018(15) -0.0073(16)
C58 0.048(2) 0.0221(19) 0.0238(19) 0.0016(15) -0.0075(17) -0.0061(17)
C59 0.088(4) 0.025(2) 0.042(3) -0.0102(19) -0.016(2) 0.004(2)
C60 0.108(4) 0.042(3) 0.032(2) -0.019(2) -0.021(3) 0.000(3)
C61 0.066(3) 0.042(2) 0.023(2) -0.0041(18) -0.0133(19) 0.001(2)
C62 0.045(2) 0.029(2) 0.0199(18) 0.0007(16) -0.0023(16) -0.0028(18)
C63 0.0231(17) 0.0244(18) 0.0296(19) -0.0071(16) -0.0056(15) 0.0019(15)
C64 0.032(2) 0.030(2) 0.042(2) -0.0079(18) -0.0070(17) 0.0020(17)
C65 0.037(2) 0.032(2) 0.071(3) -0.021(2) -0.024(2) 0.0123(19)
C66 0.021(2) 0.048(3) 0.076(3) -0.026(3) -0.002(2) 0.0075(19)
C67 0.027(2) 0.055(3) 0.062(3) -0.012(2) 0.007(2) -0.006(2)
C68 0.0251(19) 0.037(2) 0.041(2) -0.0069(19) -0.0037(17) -0.0002(17)
C69 0.0175(16) 0.0183(16) 0.0214(17) -0.0013(14) -0.0009(13) 0.0013(14)
C70 0.0164(15) 0.0206(17) 0.0208(17) 0.0009(14) -0.0007(13) -0.0012(13)
C71 0.0241(17) 0.0286(19) 0.0193(17) 0.0004(15) 0.0058(14) 0.0052(15)
C72 0.0259(18) 0.0323(19) 0.0190(17) -0.0068(15) -0.0030(14) 0.0030(16)
C73 0.0263(18) 0.036(2) 0.0255(19) -0.0088(16) -0.0011(15) -0.0045(16)
C74 0.0246(17) 0.0285(19) 0.0200(18) -0.0020(15) 0.0034(14) -0.0034(15)

loop_
_atom_type_symbol
_atom_type_description
_atom_type_scat_dispersion_real
_atom_type_scat_dispersion_imag
_atom_type_scat_source
C C 0.0033 0.0016 'International Tables Vol C Tables 4.2.6.8 and 6.1.1.4'
H H 0.0000 0.0000 'International Tables Vol C Tables 4.2.6.8 and 6.1.1.4'
Cl Cl 0.1484 0.1585 'International Tables Vol C Tables 4.2.6.8 and 6.1.1.4'
Ge Ge 0.1547 1.8001 'International Tables Vol C Tables 4.2.6.8 and 6.1.1.4'
N N 0.0061 0.0033 'International Tables Vol C Tables 4.2.6.8 and 6.1.1.4'
O O 0.0106 0.0060 'International Tables Vol C Tables 4.2.6.8 and 6.1.1.4'

loop_
_geom_angle_atom_site_label_1
_geom_angle_atom_site_label_2
_geom_angle_atom_site_label_3
_geom_angle
_geom_angle_site_symmetry_1
_geom_angle_site_symmetry_3
_geom_angle_publ_flag
O1 Ge1 N3 100.24(11) . . ?
O1 Ge1 N2 101.26(11) . . ?
N3 Ge1 N2 92.64(11) . . ?
O1 Ge1 N1 106.79(11) . . ?
N3 Ge1 N1 152.41(11) . . ?
N2 Ge1 N1 87.56(11) . . ?
O1 Ge1 N4 105.17(11) . . ?
N3 Ge1 N4 88.08(11) . . ?
N2 Ge1 N4 153.00(11) . . ?
N1 Ge1 N4 79.69(11) . . ?
O1 Ge2 N9 102.22(10) . . ?
O1 Ge2 N8 97.15(11) . . ?
N9 Ge2 N8 93.91(11) . . ?
O1 Ge2 N10 106.78(11) . . ?
N9 Ge2 N10 88.37(10) . . ?
N8 Ge2 N10 154.91(11) . . ?
O1 Ge2 N7 102.21(10) . . ?
N9 Ge2 N7 155.07(11) . . ?
N8 Ge2 N7 87.91(11) . . ?
N10 Ge2 N7 79.92(11) . . ?
Ge1 O1 Ge2 157.61(15) . . ?
C1 N1 C4 109.7(3) . . ?
C1 N1 Ge1 116.3(2) . . ?
C4 N1 Ge1 130.7(2) . . ?
C9 N2 C6 107.8(2) . . ?
C9 N2 Ge1 124.7(2) . . ?
C6 N2 Ge1 126.1(2) . . ?
C11 N3 C14 107.0(3) . . ?
C11 N3 Ge1 122.71(19) . . ?
C14 N3 Ge1 124.1(2) . . ?
C16 N4 C19 110.1(3) . . ?
C16 N4 Ge1 132.9(2) . . ?
C19 N4 Ge1 116.4(2) . . ?
O2 N5 O3 124.8(3) . . ?
O2 N5 C3 117.6(3) . . ?
O3 N5 C3 117.5(3) . . ?
O5 N6 O4 124.4(3) . . ?
O5 N6 C17 119.1(3) . . ?
O4 N6 C17 116.5(3) . . ?
C41 N7 C38 109.9(3) . . ?
C41 N7 Ge2 132.7(2) . . ?
C38 N7 Ge2 117.0(2) . . ?
C46 N8 C43 107.2(3) . . ?
C46 N8 Ge2 122.6(2) . . ?
C43 N8 Ge2 123.4(2) . . ?
C48 N9 C51 107.8(2) . . ?
C48 N9 Ge2 124.8(2) . . ?
C51 N9 Ge2 127.2(2) . . ?
C53 N10 C56 109.9(3) . . ?
C53 N10 Ge2 132.2(2) . . ?
C56 N10 Ge2 117.1(2) . . ?
O6 N11 O7 124.0(3) . . ?
O6 N11 C40 117.3(3) . . ?
O7 N11 C40 118.6(3) . . ?
O9 N12 O8 123.7(3) . . ?
O9 N12 C54 118.6(3) . . ?
O8 N12 C54 117.6(3) . . ?
N1 C1 C2 109.6(3) . . ?
N1 C1 C19 111.9(3) . . ?
C2 C1 C19 138.4(3) . . ?
C1 C2 C3 105.4(3) . . ?
C1 C2 H2 127.3 . . ?
C3 C2 H2 127.3 . . ?
C2 C3 C4 110.4(3) . . ?
C2 C3 N5 120.9(3) . . ?
C4 C3 N5 128.0(3) . . ?
N1 C4 C5 119.7(3) . . ?
N1 C4 C3 104.9(3) . . ?
C5 C4 C3 135.1(3) . . ?
C6 C5 C4 121.6(3) . . ?
C6 C5 C20 118.0(3) . . ?
C4 C5 C20 120.3(3) . . ?
C5 C6 N2 127.2(3) . . ?
C5 C6 C7 126.1(3) . . ?
N2 C6 C7 106.7(3) . . ?
C8 C7 C6 109.3(3) . . ?
C8 C7 H7 125.4 . . ?
C6 C7 H7 125.4 . . ?
C7 C8 C9 107.3(3) . . ?
C7 C8 H8 126.4 . . ?
C9 C8 H8 126.4 . . ?
N2 C9 C10 124.7(3) . . ?
N2 C9 C8 108.7(3) . . ?
C10 C9 C8 126.6(3) . . ?
C11 C10 C9 122.8(3) . . ?
C11 C10 C26 119.5(3) . . ?
C9 C10 C26 117.7(3) . . ?
N3 C11 C10 124.4(3) . . ?
N3 C11 C12 108.6(3) . . ?
C10 C11 C12 127.0(3) . . ?
C13 C12 C11 108.1(3) . . ?
C13 C12 H12 126.0 . . ?
C11 C12 H12 126.0 . . ?
C12 C13 C14 109.5(3) . . ?
C12 C13 H13 125.3 . . ?
C14 C13 H13 125.3 . . ?
C15 C14 N3 126.8(3) . . ?
C15 C14 C13 126.3(3) . . ?
N3 C14 C13 106.9(3) . . ?
C14 C15 C16 121.3(3) . . ?
C14 C15 C32 117.4(3) . . ?
C16 C15 C32 121.1(3) . . ?
N4 C16 C15 120.0(3) . . ?
N4 C16 C17 104.8(3) . . ?
C15 C16 C17 135.1(3) . . ?
C18 C17 C16 110.2(3) . . ?
C18 C17 N6 121.2(3) . . ?
C16 C17 N6 128.1(3) . . ?
C17 C18 C19 106.0(3) . . ?
C17 C18 H18 127.0 . . ?
C19 C18 H18 127.0 . . ?
N4 C19 C18 108.9(3) . . ?
N4 C19 C1 112.7(3) . . ?
C18 C19 C1 138.4(3) . . ?
C21 C20 C25 119.1(3) . . ?
C21 C20 C5 120.6(3) . . ?
C25 C20 C5 120.4(3) . . ?
C22 C21 C20 120.2(3) . . ?
C22 C21 H21 119.9 . . ?
C20 C21 H21 119.9 . . ?
C21 C22 C23 120.2(3) . . ?
C21 C22 H22 119.9 . . ?
C23 C22 H22 119.9 . . ?
C24 C23 C22 120.5(3) . . ?
C24 C23 H23 119.8 . . ?
C22 C23 H23 119.8 . . ?
C25 C24 C23 119.3(3) . . ?
C25 C24 H24 120.4 . . ?
C23 C24 H24 120.4 . . ?
C24 C25 C20 120.8(3) . . ?
C24 C25 H25 119.6 . . ?
C20 C25 H25 119.6 . . ?
C27 C26 C31 118.8(3) . . ?
C27 C26 C10 119.9(3) . . ?
C31 C26 C10 121.3(3) . . ?
C28 C27 C26 120.7(3) . . ?
C28 C27 H27 119.6 . . ?
C26 C27 H27 119.6 . . ?
C29 C28 C27 120.1(3) . . ?
C29 C28 H28 119.9 . . ?
C27 C28 H28 119.9 . . ?
C28 C29 C30 119.9(3) . . ?
C28 C29 H29 120.1 . . ?
C30 C29 H29 120.1 . . ?
C31 C30 C29 120.1(3) . . ?
C31 C30 H30 120.0 . . ?
C29 C30 H30 120.0 . . ?
C30 C31 C26 120.4(3) . . ?
C30 C31 H31 119.8 . . ?
C26 C31 H31 119.8 . . ?
C37 C32 C33 118.6(3) . . ?
C37 C32 C15 118.9(3) . . ?
C33 C32 C15 122.4(3) . . ?
C34 C33 C32 120.7(3) . . ?
C34 C33 H33 119.7 . . ?
C32 C33 H33 119.7 . . ?
C35 C34 C33 120.2(4) . . ?
C35 C34 H34 119.9 . . ?
C33 C34 H34 119.9 . . ?
C36 C35 C34 119.8(3) . . ?
C36 C35 H35 120.1 . . ?
C34 C35 H35 120.1 . . ?
C35 C36 C37 120.3(4) . . ?
C35 C36 H36 119.8 . . ?
C37 C36 H36 119.8 . . ?
C32 C37 C36 120.4(3) . . ?
C32 C37 H37 119.8 . . ?
C36 C37 H37 119.8 . . ?
N7 C38 C39 109.5(3) . . ?
N7 C38 C56 112.5(3) . . ?
C39 C38 C56 138.0(3) . . ?
C38 C39 C40 105.1(3) . . ?
C38 C39 H39 127.5 . . ?
C40 C39 H39 127.5 . . ?
C39 C40 C41 110.5(3) . . ?
C39 C40 N11 121.8(3) . . ?
C41 C40 N11 127.4(3) . . ?
N7 C41 C42 120.2(3) . . ?
N7 C41 C40 105.0(3) . . ?
C42 C41 C40 134.7(3) . . ?
C43 C42 C41 120.8(3) . . ?
C43 C42 C57 118.5(3) . . ?
C41 C42 C57 120.3(3) . . ?
C42 C43 N8 126.4(3) . . ?
C42 C43 C44 126.5(3) . . ?
N8 C43 C44 107.1(3) . . ?
C45 C44 C43 109.0(3) . . ?
C45 C44 H44 125.5 . . ?
C43 C44 H44 125.5 . . ?
C44 C45 C46 108.8(3) . . ?
C44 C45 H45 125.6 . . ?
C46 C45 H45 125.6 . . ?
C47 C46 N8 124.2(3) . . ?
C47 C46 C45 127.9(3) . . ?
N8 C46 C45 107.8(3) . . ?
C46 C47 C48 123.9(3) . . ?
C46 C47 C63 118.4(3) . . ?
C48 C47 C63 117.6(3) . . ?
N9 C48 C47 124.7(3) . . ?
N9 C48 C49 108.6(3) . . ?
C47 C48 C49 126.8(3) . . ?
C50 C49 C48 108.2(3) . . ?
C50 C49 H49 125.9 . . ?
C48 C49 H49 125.9 . . ?
C49 C50 C51 108.4(3) . . ?
C49 C50 H50 125.8 . . ?
C51 C50 H50 125.8 . . ?
C52 C51 N9 127.0(3) . . ?
C52 C51 C50 126.0(3) . . ?
N9 C51 C50 107.0(3) . . ?
C51 C52 C53 120.8(3) . . ?
C51 C52 C69 117.9(3) . . ?
C53 C52 C69 120.9(3) . . ?
N10 C53 C52 120.9(3) . . ?
N10 C53 C54 104.5(2) . . ?
C52 C53 C54 133.9(3) . . ?
C55 C54 C53 110.1(3) . . ?
C55 C54 N12 121.9(3) . . ?
C53 C54 N12 127.6(3) . . ?
C56 C55 C54 105.8(3) . . ?
C56 C55 H55 127.1 . . ?
C54 C55 H55 127.1 . . ?
N10 C56 C55 109.7(3) . . ?
N10 C56 C38 112.0(3) . . ?
C55 C56 C38 138.3(3) . . ?
C62 C57 C58 118.4(3) . . ?
C62 C57 C42 123.0(3) . . ?
C58 C57 C42 118.6(3) . . ?
C59 C58 C57 120.9(4) . . ?
C59 C58 H58 119.6 . . ?
C57 C58 H58 119.6 . . ?
C60 C59 C58 119.8(4) . . ?
C60 C59 H59 120.1 . . ?
C58 C59 H59 120.1 . . ?
C59 C60 C61 120.1(4) . . ?
C59 C60 H60 119.9 . . ?
C61 C60 H60 119.9 . . ?
C62 C61 C60 120.2(4) . . ?
C62 C61 H61 119.9 . . ?
C60 C61 H61 119.9 . . ?
C61 C62 C57 120.6(4) . . ?
C61 C62 H62 119.7 . . ?
C57 C62 H62 119.7 . . ?
C68 C63 C64 118.6(3) . . ?
C68 C63 C47 120.6(3) . . ?
C64 C63 C47 120.8(3) . . ?
C65 C64 C63 120.0(4) . . ?
C65 C64 H64 120.0 . . ?
C63 C64 H64 120.0 . . ?
C64 C65 C66 120.5(4) . . ?
C64 C65 H65 119.7 . . ?
C66 C65 H65 119.7 . . ?
C67 C66 C65 119.8(4) . . ?
C67 C66 H66 120.1 . . ?
C65 C66 H66 120.1 . . ?
C66 C67 C68 120.1(4) . . ?
C66 C67 H67 119.9 . . ?
C68 C67 H67 119.9 . . ?
C63 C68 C67 120.8(4) . . ?
C63 C68 H68 119.6 . . ?
C67 C68 H68 119.6 . . ?
C74 C69 C70 118.5(3) . . ?
C74 C69 C52 119.6(3) . . ?
C70 C69 C52 121.8(3) . . ?
C71 C70 C69 120.6(3) . . ?
C71 C70 H70 119.7 . . ?
C69 C70 H70 119.7 . . ?
C70 C71 C72 120.8(3) . . ?
C70 C71 H71 119.6 . . ?
C72 C71 H71 119.6 . . ?
C71 C72 C73 118.9(3) . . ?
C71 C72 H72 120.6 . . ?
C73 C72 H72 120.6 . . ?
C74 C73 C72 120.3(3) . . ?
C74 C73 H73 119.9 . . ?
C72 C73 H73 119.9 . . ?
C73 C74 C69 120.9(3) . . ?
C73 C74 H74 119.6 . . ?
C69 C74 H74 119.6 . . ?

loop_
_geom_bond_atom_site_label_1
_geom_bond_atom_site_label_2
_geom_bond_distance
_geom_bond_site_symmetry_2
_geom_bond_publ_flag
Ge1 O1 1.735(2) . ?
Ge1 N3 1.902(3) . ?
Ge1 N2 1.914(3) . ?
Ge1 N1 1.925(3) . ?
Ge1 N4 1.929(3) . ?
Ge2 O1 1.738(2) . ?
Ge2 N9 1.904(2) . ?
Ge2 N8 1.908(3) . ?
Ge2 N10 1.919(3) . ?
Ge2 N7 1.924(2) . ?
O2 N5 1.220(4) . ?
O3 N5 1.224(3) . ?
O4 N6 1.234(4) . ?
O5 N6 1.230(4) . ?
O6 N11 1.231(4) . ?
O7 N11 1.237(4) . ?
O8 N12 1.228(4) . ?
O9 N12 1.229(3) . ?
N1 C1 1.383(4) . ?
N1 C4 1.386(4) . ?
N2 C9 1.375(4) . ?
N2 C6 1.408(4) . ?
N3 C11 1.396(4) . ?
N3 C14 1.423(4) . ?
N4 C16 1.372(4) . ?
N4 C19 1.375(4) . ?
N5 C3 1.449(4) . ?
N6 C17 1.452(4) . ?
N7 C41 1.373(4) . ?
N7 C38 1.376(4) . ?
N8 C46 1.403(4) . ?
N8 C43 1.415(4) . ?
N9 C48 1.376(4) . ?
N9 C51 1.410(4) . ?
N10 C53 1.377(4) . ?
N10 C56 1.376(4) . ?
N11 C40 1.440(4) . ?
N12 C54 1.439(4) . ?
C1 C2 1.385(5) . ?
C1 C19 1.422(4) . ?
C2 C3 1.402(4) . ?
C2 H2 0.9500 . ?
C3 C4 1.414(4) . ?
C4 C5 1.402(4) . ?
C5 C6 1.389(4) . ?
C5 C20 1.503(4) . ?
C6 C7 1.434(4) . ?
C7 C8 1.348(5) . ?
C7 H7 0.9500 . ?
C8 C9 1.437(4) . ?
C8 H8 0.9500 . ?
C9 C10 1.405(4) . ?
C10 C11 1.399(4) . ?
C10 C26 1.485(4) . ?
C11 C12 1.424(4) . ?
C12 C13 1.348(5) . ?
C12 H12 0.9500 . ?
C13 C14 1.426(5) . ?
C13 H13 0.9500 . ?
C14 C15 1.387(4) . ?
C15 C16 1.423(5) . ?
C15 C32 1.486(4) . ?
C16 C17 1.425(5) . ?
C17 C18 1.375(5) . ?
C18 C19 1.392(4) . ?
C18 H18 0.9500 . ?
C20 C21 1.390(5) . ?
C20 C25 1.394(4) . ?
C21 C22 1.375(5) . ?
C21 H21 0.9500 . ?
C22 C23 1.383(5) . ?
C22 H22 0.9500 . ?
C23 C24 1.381(5) . ?
C23 H23 0.9500 . ?
C24 C25 1.380(4) . ?
C24 H24 0.9500 . ?
C25 H25 0.9500 . ?
C26 C27 1.393(5) . ?
C26 C31 1.395(4) . ?
C27 C28 1.387(5) . ?
C27 H27 0.9500 . ?
C28 C29 1.379(5) . ?
C28 H28 0.9500 . ?
C29 C30 1.390(5) . ?
C29 H29 0.9500 . ?
C30 C31 1.389(5) . ?
C30 H30 0.9500 . ?
C31 H31 0.9500 . ?
C32 C37 1.389(5) . ?
C32 C33 1.390(5) . ?
C33 C34 1.388(5) . ?
C33 H33 0.9500 . ?
C34 C35 1.380(5) . ?
C34 H34 0.9500 . ?
C35 C36 1.375(5) . ?
C35 H35 0.9500 . ?
C36 C37 1.393(5) . ?
C36 H36 0.9500 . ?
C37 H37 0.9500 . ?
C38 C39 1.392(4) . ?
C38 C56 1.425(4) . ?
C39 C40 1.393(5) . ?
C39 H39 0.9500 . ?
C40 C41 1.417(5) . ?
C41 C42 1.416(5) . ?
C42 C43 1.402(5) . ?
C42 C57 1.488(4) . ?
C43 C44 1.433(5) . ?
C44 C45 1.341(5) . ?
C44 H44 0.9500 . ?
C45 C46 1.429(5) . ?
C45 H45 0.9500 . ?
C46 C47 1.382(5) . ?
C47 C48 1.409(5) . ?
C47 C63 1.498(4) . ?
C48 C49 1.425(4) . ?
C49 C50 1.355(4) . ?
C49 H49 0.9500 . ?
C50 C51 1.434(4) . ?
C50 H50 0.9500 . ?
C51 C52 1.403(4) . ?
C52 C53 1.405(4) . ?
C52 C69 1.486(4) . ?
C53 C54 1.435(4) . ?
C54 C55 1.385(4) . ?
C55 C56 1.383(4) . ?
C55 H55 0.9500 . ?
C57 C62 1.392(5) . ?
C57 C58 1.393(5) . ?
C58 C59 1.380(5) . ?
C58 H58 0.9500 . ?
C59 C60 1.376(6) . ?
C59 H59 0.9500 . ?
C60 C61 1.379(6) . ?
C60 H60 0.9500 . ?
C61 C62 1.377(5) . ?
C61 H61 0.9500 . ?
C62 H62 0.9500 . ?
C63 C68 1.387(5) . ?
C63 C64 1.397(5) . ?
C64 C65 1.382(5) . ?
C64 H64 0.9500 . ?
C65 C66 1.382(6) . ?
C65 H65 0.9500 . ?
C66 C67 1.370(6) . ?
C66 H66 0.9500 . ?
C67 C68 1.387(5) . ?
C67 H67 0.9500 . ?
C68 H68 0.9500 . ?
C69 C74 1.390(4) . ?
C69 C70 1.392(4) . ?
C70 C71 1.379(4) . ?
C70 H70 0.9500 . ?
C71 C72 1.384(5) . ?
C71 H71 0.9500 . ?
C72 C73 1.392(5) . ?
C72 H72 0.9500 . ?
C73 C74 1.382(5) . ?
C73 H73 0.9500 . ?
C74 H74 0.9500 . ?

loop_
_geom_torsion_atom_site_label_1
_geom_torsion_atom_site_label_2
_geom_torsion_atom_site_label_3
_geom_torsion_atom_site_label_4
_geom_torsion
_geom_torsion_site_symmetry_1
_geom_torsion_site_symmetry_2
_geom_torsion_site_symmetry_3
_geom_torsion_site_symmetry_4
_geom_torsion_publ_flag
N3 Ge1 O1 Ge2 -149.7(3) . . . . ?
N2 Ge1 O1 Ge2 115.5(4) . . . . ?
N1 Ge1 O1 Ge2 24.7(4) . . . . ?
N4 Ge1 O1 Ge2 -58.9(4) . . . . ?
N9 Ge2 O1 Ge1 87.1(4) . . . . ?
N8 Ge2 O1 Ge1 -177.3(3) . . . . ?
N10 Ge2 O1 Ge1 -4.9(4) . . . . ?
N7 Ge2 O1 Ge1 -87.9(4) . . . . ?
O1 Ge1 N1 C1 -87.2(2) . . . . ?
N3 Ge1 N1 C1 80.8(3) . . . . ?
N2 Ge1 N1 C1 171.8(2) . . . . ?
N4 Ge1 N1 C1 15.7(2) . . . . ?
O1 Ge1 N1 C4 70.1(3) . . . . ?
N3 Ge1 N1 C4 -122.0(3) . . . . ?
N2 Ge1 N1 C4 -31.0(3) . . . . ?
N4 Ge1 N1 C4 173.0(3) . . . . ?
O1 Ge1 N2 C9 77.3(2) . . . . ?
N3 Ge1 N2 C9 -23.7(3) . . . . ?
N1 Ge1 N2 C9 -176.0(3) . . . . ?
N4 Ge1 N2 C9 -114.6(3) . . . . ?
O1 Ge1 N2 C6 -87.5(3) . . . . ?
N3 Ge1 N2 C6 171.5(3) . . . . ?
N1 Ge1 N2 C6 19.2(3) . . . . ?
N4 Ge1 N2 C6 80.6(3) . . . . ?
O1 Ge1 N3 C11 -71.3(2) . . . . ?
N2 Ge1 N3 C11 30.7(2) . . . . ?
N1 Ge1 N3 C11 120.5(3) . . . . ?
N4 Ge1 N3 C11 -176.3(2) . . . . ?
O1 Ge1 N3 C14 77.4(3) . . . . ?
N2 Ge1 N3 C14 179.3(2) . . . . ?
N1 Ge1 N3 C14 -90.9(3) . . . . ?
N4 Ge1 N3 C14 -27.7(2) . . . . ?
O1 Ge1 N4 C16 -79.3(3) . . . . ?
N3 Ge1 N4 C16 20.8(3) . . . . ?
N2 Ge1 N4 C16 112.8(3) . . . . ?
N1 Ge1 N4 C16 175.9(3) . . . . ?
O1 Ge1 N4 C19 90.7(2) . . . . ?
N3 Ge1 N4 C19 -169.2(2) . . . . ?
N2 Ge1 N4 C19 -77.2(3) . . . . ?
N1 Ge1 N4 C19 -14.0(2) . . . . ?
O1 Ge2 N7 C41 -76.6(3) . . . . ?
N9 Ge2 N7 C41 115.0(3) . . . . ?
N8 Ge2 N7 C41 20.2(3) . . . . ?
N10 Ge2 N7 C41 178.2(3) . . . . ?
O1 Ge2 N7 C38 95.7(2) . . . . ?
N9 Ge2 N7 C38 -72.6(4) . . . . ?
N8 Ge2 N7 C38 -167.4(2) . . . . ?
N10 Ge2 N7 C38 -9.5(2) . . . . ?
O1 Ge2 N8 C46 -76.4(2) . . . . ?
N9 Ge2 N8 C46 26.5(3) . . . . ?
N10 Ge2 N8 C46 121.0(3) . . . . ?
N7 Ge2 N8 C46 -178.4(2) . . . . ?
O1 Ge2 N8 C43 71.2(2) . . . . ?
N9 Ge2 N8 C43 174.0(2) . . . . ?
N10 Ge2 N8 C43 -91.4(3) . . . . ?
N7 Ge2 N8 C43 -30.8(2) . . . . ?
O1 Ge2 N9 C48 80.8(3) . . . . ?
N8 Ge2 N9 C48 -17.4(3) . . . . ?
N10 Ge2 N9 C48 -172.4(3) . . . . ?
N7 Ge2 N9 C48 -110.9(3) . . . . ?
O1 Ge2 N9 C51 -94.5(2) . . . . ?
N8 Ge2 N9 C51 167.3(2) . . . . ?
N10 Ge2 N9 C51 12.3(2) . . . . ?
N7 Ge2 N9 C51 73.8(4) . . . . ?
O1 Ge2 N10 C53 80.3(3) . . . . ?
N9 Ge2 N10 C53 -22.0(3) . . . . ?
N8 Ge2 N10 C53 -117.7(3) . . . . ?
N7 Ge2 N10 C53 -179.9(3) . . . . ?
O1 Ge2 N10 C56 -88.4(2) . . . . ?
N9 Ge2 N10 C56 169.3(2) . . . . ?
N8 Ge2 N10 C56 73.6(3) . . . . ?
N7 Ge2 N10 C56 11.5(2) . . . . ?
C4 N1 C1 C2 0.9(4) . . . . ?
Ge1 N1 C1 C2 162.7(2) . . . . ?
C4 N1 C1 C19 -176.4(3) . . . . ?
Ge1 N1 C1 C19 -14.6(3) . . . . ?
N1 C1 C2 C3 -2.1(4) . . . . ?
C19 C1 C2 C3 174.2(4) . . . . ?
C1 C2 C3 C4 2.6(4) . . . . ?
C1 C2 C3 N5 -169.0(3) . . . . ?
O2 N5 C3 C2 -37.4(5) . . . . ?
O3 N5 C3 C2 139.0(3) . . . . ?
O2 N5 C3 C4 152.6(3) . . . . ?
O3 N5 C3 C4 -31.0(5) . . . . ?
C1 N1 C4 C5 -173.6(3) . . . . ?
Ge1 N1 C4 C5 28.0(4) . . . . ?
C1 N1 C4 C3 0.7(3) . . . . ?
Ge1 N1 C4 C3 -157.7(2) . . . . ?
C2 C3 C4 N1 -2.0(4) . . . . ?
N5 C3 C4 N1 168.8(3) . . . . ?
C2 C3 C4 C5 171.0(3) . . . . ?
N5 C3 C4 C5 -18.2(6) . . . . ?
N1 C4 C5 C6 -4.2(5) . . . . ?
C3 C4 C5 C6 -176.4(3) . . . . ?
N1 C4 C5 C20 173.1(3) . . . . ?
C3 C4 C5 C20 0.9(5) . . . . ?
C4 C5 C6 N2 -5.5(5) . . . . ?
C20 C5 C6 N2 177.2(3) . . . . ?
C4 C5 C6 C7 177.0(3) . . . . ?
C20 C5 C6 C7 -0.3(5) . . . . ?
C9 N2 C6 C5 -173.9(3) . . . . ?
Ge1 N2 C6 C5 -7.0(5) . . . . ?
C9 N2 C6 C7 4.0(3) . . . . ?
Ge1 N2 C6 C7 170.9(2) . . . . ?
C5 C6 C7 C8 175.6(3) . . . . ?
N2 C6 C7 C8 -2.3(3) . . . . ?
C6 C7 C8 C9 -0.3(3) . . . . ?
C6 N2 C9 C10 176.3(3) . . . . ?
Ge1 N2 C9 C10 9.1(4) . . . . ?
C6 N2 C9 C8 -4.3(3) . . . . ?
Ge1 N2 C9 C8 -171.4(2) . . . . ?
C7 C8 C9 N2 2.8(3) . . . . ?
C7 C8 C9 C10 -177.7(3) . . . . ?
N2 C9 C10 C11 7.3(5) . . . . ?
C8 C9 C10 C11 -172.1(3) . . . . ?
N2 C9 C10 C26 -174.8(3) . . . . ?
C8 C9 C10 C26 5.9(5) . . . . ?
C14 N3 C11 C10 -178.1(3) . . . . ?
Ge1 N3 C11 C10 -24.9(4) . . . . ?
C14 N3 C11 C12 0.0(3) . . . . ?
Ge1 N3 C11 C12 153.3(2) . . . . ?
C9 C10 C11 N3 1.2(5) . . . . ?
C26 C10 C11 N3 -176.8(3) . . . . ?
C9 C10 C11 C12 -176.6(3) . . . . ?
C26 C10 C11 C12 5.5(5) . . . . ?
N3 C11 C12 C13 -0.2(4) . . . . ?
C10 C11 C12 C13 177.8(3) . . . . ?
C11 C12 C13 C14 0.3(4) . . . . ?
C11 N3 C14 C15 178.6(3) . . . . ?
Ge1 N3 C14 C15 25.9(4) . . . . ?
C11 N3 C14 C13 0.2(3) . . . . ?
Ge1 N3 C14 C13 -152.6(2) . . . . ?
C12 C13 C14 C15 -178.8(3) . . . . ?
C12 C13 C14 N3 -0.3(4) . . . . ?
N3 C14 C15 C16 -3.2(5) . . . . ?
C13 C14 C15 C16 174.9(3) . . . . ?
N3 C14 C15 C32 -177.8(3) . . . . ?
C13 C14 C15 C32 0.3(5) . . . . ?
C19 N4 C16 C15 -177.4(3) . . . . ?
Ge1 N4 C16 C15 -6.9(4) . . . . ?
C19 N4 C16 C17 0.0(3) . . . . ?
Ge1 N4 C16 C17 170.5(2) . . . . ?
C14 C15 C16 N4 -6.8(5) . . . . ?
C32 C15 C16 N4 167.6(3) . . . . ?
C14 C15 C16 C17 176.8(3) . . . . ?
C32 C15 C16 C17 -8.8(5) . . . . ?
N4 C16 C17 C18 -0.5(4) . . . . ?
C15 C16 C17 C18 176.3(3) . . . . ?
N4 C16 C17 N6 171.8(3) . . . . ?
C15 C16 C17 N6 -11.4(6) . . . . ?
O5 N6 C17 C18 144.0(3) . . . . ?
O4 N6 C17 C18 -34.2(4) . . . . ?
O5 N6 C17 C16 -27.5(5) . . . . ?
O4 N6 C17 C16 154.3(3) . . . . ?
C16 C17 C18 C19 0.8(4) . . . . ?
N6 C17 C18 C19 -172.1(3) . . . . ?
C16 N4 C19 C18 0.5(4) . . . . ?
Ge1 N4 C19 C18 -171.8(2) . . . . ?
C16 N4 C19 C1 -177.7(3) . . . . ?
Ge1 N4 C19 C1 10.0(3) . . . . ?
C17 C18 C19 N4 -0.8(4) . . . . ?
C17 C18 C19 C1 176.7(4) . . . . ?
N1 C1 C19 N4 2.8(4) . . . . ?
C2 C1 C19 N4 -173.4(4) . . . . ?
N1 C1 C19 C18 -174.6(4) . . . . ?
C2 C1 C19 C18 9.2(7) . . . . ?
C6 C5 C20 C21 113.7(4) . . . . ?
C4 C5 C20 C21 -63.7(4) . . . . ?
C6 C5 C20 C25 -67.0(4) . . . . ?
C4 C5 C20 C25 115.6(4) . . . . ?
C25 C20 C21 C22 -0.4(5) . . . . ?
C5 C20 C21 C22 179.0(3) . . . . ?
C20 C21 C22 C23 -1.0(5) . . . . ?
C21 C22 C23 C24 1.5(5) . . . . ?
C22 C23 C24 C25 -0.6(5) . . . . ?
C23 C24 C25 C20 -0.8(5) . . . . ?
C21 C20 C25 C24 1.3(5) . . . . ?
C5 C20 C25 C24 -178.1(3) . . . . ?
C11 C10 C26 C27 -118.9(3) . . . . ?
C9 C10 C26 C27 63.1(4) . . . . ?
C11 C10 C26 C31 62.6(4) . . . . ?
C9 C10 C26 C31 -115.4(3) . . . . ?
C31 C26 C27 C28 1.5(5) . . . . ?
C10 C26 C27 C28 -177.0(3) . . . . ?
C26 C27 C28 C29 0.2(5) . . . . ?
C27 C28 C29 C30 -1.4(5) . . . . ?
C28 C29 C30 C31 0.9(5) . . . . ?
C29 C30 C31 C26 0.9(5) . . . . ?
C27 C26 C31 C30 -2.1(5) . . . . ?
C10 C26 C31 C30 176.5(3) . . . . ?
C14 C15 C32 C37 115.1(4) . . . . ?
C16 C15 C32 C37 -59.5(4) . . . . ?
C14 C15 C32 C33 -61.2(4) . . . . ?
C16 C15 C32 C33 124.2(4) . . . . ?
C37 C32 C33 C34 -2.9(5) . . . . ?
C15 C32 C33 C34 173.4(3) . . . . ?
C32 C33 C34 C35 1.0(6) . . . . ?
C33 C34 C35 C36 0.7(6) . . . . ?
C34 C35 C36 C37 -0.4(6) . . . . ?
C33 C32 C37 C36 3.1(5) . . . . ?
C15 C32 C37 C36 -173.4(3) . . . . ?
C35 C36 C37 C32 -1.5(6) . . . . ?
C41 N7 C38 C39 -0.6(4) . . . . ?
Ge2 N7 C38 C39 -174.6(2) . . . . ?
C41 N7 C38 C56 -180.0(3) . . . . ?
Ge2 N7 C38 C56 6.0(3) . . . . ?
N7 C38 C39 C40 -0.7(4) . . . . ?
C56 C38 C39 C40 178.4(4) . . . . ?
C38 C39 C40 C41 1.8(4) . . . . ?
C38 C39 C40 N11 -172.2(3) . . . . ?
O6 N11 C40 C39 -27.3(4) . . . . ?
O7 N11 C40 C39 150.3(3) . . . . ?
O6 N11 C40 C41 159.8(3) . . . . ?
O7 N11 C40 C41 -22.6(5) . . . . ?
C38 N7 C41 C42 -174.6(3) . . . . ?
Ge2 N7 C41 C42 -1.9(5) . . . . ?
C38 N7 C41 C40 1.6(3) . . . . ?
Ge2 N7 C41 C40 174.3(2) . . . . ?
C39 C40 C41 N7 -2.1(3) . . . . ?
N11 C40 C41 N7 171.4(3) . . . . ?
C39 C40 C41 C42 173.3(3) . . . . ?
N11 C40 C41 C42 -13.1(6) . . . . ?
N7 C41 C42 C43 -12.8(5) . . . . ?
C40 C41 C42 C43 172.3(3) . . . . ?
N7 C41 C42 C57 159.0(3) . . . . ?
C40 C41 C42 C57 -15.9(5) . . . . ?
C41 C42 C43 N8 -1.0(5) . . . . ?
C57 C42 C43 N8 -172.9(3) . . . . ?
C41 C42 C43 C44 -179.9(3) . . . . ?
C57 C42 C43 C44 8.2(5) . . . . ?
C46 N8 C43 C42 -179.7(3) . . . . ?
Ge2 N8 C43 C42 28.6(4) . . . . ?
C46 N8 C43 C44 -0.5(3) . . . . ?
Ge2 N8 C43 C44 -152.3(2) . . . . ?
C42 C43 C44 C45 178.3(3) . . . . ?
N8 C43 C44 C45 -0.8(4) . . . . ?
C43 C44 C45 C46 1.8(4) . . . . ?
C43 N8 C46 C47 -176.1(3) . . . . ?
Ge2 N8 C46 C47 -24.1(4) . . . . ?
C43 N8 C46 C45 1.6(3) . . . . ?
Ge2 N8 C46 C45 153.6(2) . . . . ?
C44 C45 C46 C47 175.5(3) . . . . ?
C44 C45 C46 N8 -2.1(4) . . . . ?
N8 C46 C47 C48 3.9(5) . . . . ?
C45 C46 C47 C48 -173.3(3) . . . . ?
N8 C46 C47 C63 -178.6(3) . . . . ?
C45 C46 C47 C63 4.1(5) . . . . ?
C51 N9 C48 C47 -179.7(3) . . . . ?
Ge2 N9 C48 C47 4.2(4) . . . . ?
C51 N9 C48 C49 -1.1(3) . . . . ?
Ge2 N9 C48 C49 -177.1(2) . . . . ?
C46 C47 C48 N9 6.9(5) . . . . ?
C63 C47 C48 N9 -170.6(3) . . . . ?
C46 C47 C48 C49 -171.6(3) . . . . ?
C63 C47 C48 C49 11.0(5) . . . . ?
N9 C48 C49 C50 0.1(4) . . . . ?
C47 C48 C49 C50 178.7(3) . . . . ?
C48 C49 C50 C51 0.9(3) . . . . ?
C48 N9 C51 C52 -179.5(3) . . . . ?
Ge2 N9 C51 C52 -3.5(4) . . . . ?
C48 N9 C51 C50 1.6(3) . . . . ?
Ge2 N9 C51 C50 177.5(2) . . . . ?
C49 C50 C51 C52 179.5(3) . . . . ?
C49 C50 C51 N9 -1.5(3) . . . . ?
N9 C51 C52 C53 -3.7(5) . . . . ?
C50 C51 C52 C53 175.1(3) . . . . ?
N9 C51 C52 C69 -177.4(3) . . . . ?
C50 C51 C52 C69 1.3(4) . . . . ?
C56 N10 C53 C52 -169.4(3) . . . . ?
Ge2 N10 C53 C52 21.3(4) . . . . ?
C56 N10 C53 C54 2.5(3) . . . . ?
Ge2 N10 C53 C54 -166.8(2) . . . . ?
C51 C52 C53 N10 -4.5(4) . . . . ?
C69 C52 C53 N10 169.1(3) . . . . ?
C51 C52 C53 C54 -173.6(3) . . . . ?
C69 C52 C53 C54 0.0(5) . . . . ?
N10 C53 C54 C55 -3.0(3) . . . . ?
C52 C53 C54 C55 167.3(3) . . . . ?
N10 C53 C54 N12 169.3(3) . . . . ?
C52 C53 C54 N12 -20.3(6) . . . . ?
O9 N12 C54 C55 136.9(3) . . . . ?
O8 N12 C54 C55 -39.3(5) . . . . ?
O9 N12 C54 C53 -34.6(5) . . . . ?
O8 N12 C54 C53 149.2(4) . . . . ?
C53 C54 C55 C56 2.4(4) . . . . ?
N12 C54 C55 C56 -170.5(3) . . . . ?
C53 N10 C56 C55 -1.1(3) . . . . ?
Ge2 N10 C56 C55 170.0(2) . . . . ?
C53 N10 C56 C38 177.6(3) . . . . ?
Ge2 N10 C56 C38 -11.3(3) . . . . ?
C54 C55 C56 N10 -0.8(4) . . . . ?
C54 C55 C56 C38 -179.1(4) . . . . ?
N7 C38 C56 N10 3.2(4) . . . . ?
C39 C38 C56 N10 -175.9(4) . . . . ?
N7 C38 C56 C55 -178.5(4) . . . . ?
C39 C38 C56 C55 2.3(7) . . . . ?
C43 C42 C57 C62 -57.6(4) . . . . ?
C41 C42 C57 C62 130.5(4) . . . . ?
C43 C42 C57 C58 119.5(4) . . . . ?
C41 C42 C57 C58 -52.4(4) . . . . ?
C62 C57 C58 C59 1.7(6) . . . . ?
C42 C57 C58 C59 -175.6(4) . . . . ?
C57 C58 C59 C60 -0.2(7) . . . . ?
C58 C59 C60 C61 -0.9(8) . . . . ?
C59 C60 C61 C62 0.5(8) . . . . ?
C60 C61 C62 C57 1.0(6) . . . . ?
C58 C57 C62 C61 -2.1(5) . . . . ?
C42 C57 C62 C61 175.0(3) . . . . ?
C46 C47 C63 C68 -119.7(4) . . . . ?
C48 C47 C63 C68 57.9(4) . . . . ?
C46 C47 C63 C64 59.1(4) . . . . ?
C48 C47 C63 C64 -123.3(4) . . . . ?
C68 C63 C64 C65 1.7(5) . . . . ?
C47 C63 C64 C65 -177.1(3) . . . . ?
C63 C64 C65 C66 -2.5(6) . . . . ?
C64 C65 C66 C67 1.5(6) . . . . ?
C65 C66 C67 C68 0.2(6) . . . . ?
C64 C63 C68 C67 0.0(5) . . . . ?
C47 C63 C68 C67 178.8(3) . . . . ?
C66 C67 C68 C63 -1.0(6) . . . . ?
C51 C52 C69 C74 119.9(3) . . . . ?
C53 C52 C69 C74 -53.9(4) . . . . ?
C51 C52 C69 C70 -59.5(4) . . . . ?
C53 C52 C69 C70 126.8(3) . . . . ?
C74 C69 C70 C71 -0.3(5) . . . . ?
C52 C69 C70 C71 179.1(3) . . . . ?
C69 C70 C71 C72 1.3(5) . . . . ?
C70 C71 C72 C73 -1.6(5) . . . . ?
C71 C72 C73 C74 0.9(5) . . . . ?
C72 C73 C74 C69 0.1(5) . . . . ?
C70 C69 C74 C73 -0.4(5) . . . . ?
C52 C69 C74 C73 -179.8(3) . . . . ?
